data_7245325
loop_
_publ_author_name
'Mroweh, Nabil'
'Cauchy, Thomas'
'Vanthuyne, Nicolas'
'Avarvari, Narcis'

_publ_section_title
;
 Chiral diethyl-EDT-TTF and tetraethyl-BEDT-TTF: synthesis, structural
 characterization, radical cation salt and charge transfer complexes
;
_journal_name_full CrystEngComm
_journal_paper_doi 10.1039/D2CE00857B
_journal_year 2022
_chemical_absolute_configuration syn
_chemical_formula_sum 'C24 H14 F4 N4 S6'
_chemical_formula_weight 626.75
_space_group_crystal_system triclinic
_space_group_IT_number 1
_space_group_name_Hall 'P 1'
_space_group_name_H-M_alt 'P 1'
_atom_sites_solution_hydrogens geom
_audit_creation_method SHELXL-2016/4
_audit_update_record
;
2022-08-02 deposited with the CCDC.	2022-08-05 downloaded from the CCDC.
;
_cell_angle_alpha 95.0790(10)
_cell_angle_beta 99.5450(10)
_cell_angle_gamma 90.9950(10)
_cell_formula_units_Z 4
_cell_length_a 7.65950(10)
_cell_length_b 14.5463(2)
_cell_length_c 22.7605(3)
_cell_measurement_reflns_used 31913
_cell_measurement_temperature 149.9(5)
_cell_measurement_theta_max 72.5450
_cell_measurement_theta_min 3.0140
_cell_volume 2489.66(6)
_computing_structure_refinement 'SHELXL-2016/4 (Sheldrick, 2016)'
_diffrn_ambient_temperature 149.9(5)
_diffrn_measured_fraction_theta_full 0.997
_diffrn_measured_fraction_theta_max 0.985
_diffrn_measurement_device 'four-circle diffractometer'
_diffrn_measurement_device_type 'SuperNova, Single source at offset, AtlasS2'
_diffrn_radiation_type CuK\a
_diffrn_radiation_wavelength 1.54184
_diffrn_reflns_av_R_equivalents 0.0782
_diffrn_reflns_av_unetI/netI 0.0523
_diffrn_reflns_Laue_measured_fraction_full 0.997
_diffrn_reflns_Laue_measured_fraction_max 0.985
_diffrn_reflns_limit_h_max 9
_diffrn_reflns_limit_h_min -9
_diffrn_reflns_limit_k_max 16
_diffrn_reflns_limit_k_min -17
_diffrn_reflns_limit_l_max 28
_diffrn_reflns_limit_l_min -28
_diffrn_reflns_number 42720
_diffrn_reflns_point_group_measured_fraction_full 0.936
_diffrn_reflns_point_group_measured_fraction_max 0.915
_diffrn_reflns_theta_full 70.000
_diffrn_reflns_theta_max 72.784
_diffrn_reflns_theta_min 3.052
_exptl_absorpt_coefficient_mu 5.570
_exptl_crystal_colour plates
_exptl_crystal_density_diffrn 1.672
_exptl_crystal_description Black
_exptl_crystal_F_000 1272
_refine_diff_density_max 0.648
_refine_diff_density_min -0.551
_refine_diff_density_rms 0.099
_refine_ls_abs_structure_details
;
 Flack x determined using 7534 quotients [(I+)-(I-)]/[(I+)+(I-)]
 (Parsons, Flack and Wagner, Acta Cryst. B69 (2013) 249-259).
;
_refine_ls_abs_structure_Flack 0.043(12)
_refine_ls_extinction_method none
_refine_ls_goodness_of_fit_ref 1.039
_refine_ls_hydrogen_treatment constr
_refine_ls_matrix_type full
_refine_ls_number_parameters 1377
_refine_ls_number_reflns 18170
_refine_ls_number_restraints 3
_refine_ls_restrained_S_all 1.039
_refine_ls_R_factor_all 0.0477
_refine_ls_R_factor_gt 0.0460
_refine_ls_shift/su_max 0.001
_refine_ls_shift/su_mean 0.000
_refine_ls_structure_factor_coef Fsqd
_refine_ls_weighting_details 'w=1/[\s^2^(Fo^2^)+(0.0986P)^2^] where P=(Fo^2^+2Fc^2^)/3'
_refine_ls_weighting_scheme calc
_refine_ls_wR_factor_gt 0.1242
_refine_ls_wR_factor_ref 0.1285
_reflns_Friedel_coverage 0.858
_reflns_Friedel_fraction_full 0.874
_reflns_Friedel_fraction_max 0.845
_reflns_number_gt 17441
_reflns_number_total 18170
_reflns_threshold_expression 'I > 2\s(I)'
_cod_data_source_file d2ce00857b3.cif
_cod_data_source_block shelx_CCDC8
_cod_database_code 7245325
_shelx_shelxl_version_number 2016/4
_shelx_space_group_comment
;
The symmetry employed for this shelxl refinement is uniquely defined
by the following loop, which should always be used as a source of
symmetry information in preference to the above space-group names.
They are only intended as comments.
;

loop_
_space_group_symop_operation_xyz
'x, y, z'

loop_
_atom_site_label
_atom_site_type_symbol
_atom_site_fract_x
_atom_site_fract_y
_atom_site_fract_z
_atom_site_U_iso_or_equiv
_atom_site_adp_type
_atom_site_occupancy
_atom_site_site_symmetry_order
_atom_site_calc_flag
_atom_site_refinement_flags_posn
_atom_site_refinement_flags_adp
_atom_site_refinement_flags_occupancy
_atom_site_disorder_assembly
_atom_site_disorder_group
S3C S 2.56718(14) -0.62406(8) 1.15216(5) 0.0208(2) Uani 1 1 d . . . . .
S3D S 2.49196(14) -0.97127(8) 1.06948(5) 0.0200(2) Uani 1 1 d . . . . .
S4D S 2.83326(14) -0.87654(8) 1.11136(5) 0.0200(2) Uani 1 1 d . . . . .
S2D S 2.69575(15) -0.80548(9) 1.23586(5) 0.0234(3) Uani 1 1 d . . . . .
S2C S 2.35958(15) -0.79106(9) 0.98662(5) 0.0225(2) Uani 1 1 d . . . . .
S4A S 2.10031(17) -0.12904(9) 0.59757(6) 0.0269(3) Uani 1 1 d . . . . .
S6C S 2.07507(15) -0.65591(11) 1.21946(6) 0.0282(3) Uani 1 1 d . . . . .
S3A S 1.75580(17) -0.22285(11) 0.57867(6) 0.0320(3) Uani 1 1 d . . . . .
S1D S 2.35709(15) -0.89952(9) 1.18970(5) 0.0220(2) Uani 1 1 d . . . . .
S1C S 2.70177(15) -0.70054(8) 1.03151(5) 0.0211(2) Uani 1 1 d . . . . .
S4B S 2.36648(16) -0.37903(10) 0.64322(6) 0.0260(3) Uani 1 1 d . . . . .
S5D S 2.58069(15) -1.05309(9) 0.95602(5) 0.0248(3) Uani 1 1 d . . . . .
S5C S 2.47991(16) -0.53554(11) 1.26334(6) 0.0313(3) Uani 1 1 d . . . . .
S4C S 2.22780(14) -0.72143(9) 1.11231(5) 0.0212(2) Uani 1 1 d . . . . .
S6D S 2.98791(15) -0.93484(9) 1.00490(6) 0.0232(3) Uani 1 1 d . . . . .
S5B S 2.08978(17) -0.55875(10) 0.74208(6) 0.0287(3) Uani 1 1 d . . . . .
S6B S 2.50087(17) -0.43886(11) 0.76114(6) 0.0315(3) Uani 1 1 d . . . . .
S3B S 2.02841(16) -0.47978(9) 0.62592(6) 0.0264(3) Uani 1 1 d . . . . .
S2B S 2.26893(18) -0.30005(11) 0.51691(6) 0.0327(3) Uani 1 1 d . . . . .
S2A S 2.1978(2) -0.21470(10) 0.72509(6) 0.0338(3) Uani 1 1 d . . . . .
S5A S 1.63151(19) -0.15960(13) 0.46051(7) 0.0414(4) Uani 1 1 d . . . . .
S6A S 2.0480(2) -0.04577(12) 0.48309(7) 0.0382(3) Uani 1 1 d . . . . .
S1B S 1.9234(2) -0.39250(10) 0.49607(6) 0.0334(3) Uani 1 1 d . . . . .
S1A S 1.8528(2) -0.30826(11) 0.70476(7) 0.0375(3) Uani 1 1 d . . . . .
F2 F 2.2226(5) -0.3318(2) 1.22359(14) 0.0326(7) Uani 1 1 d . . . . .
F6 F 1.8417(5) -0.4404(2) 1.19513(15) 0.0319(7) Uani 1 1 d . . . . .
F1 F 2.1253(4) -0.0714(2) 1.11226(14) 0.0268(7) Uani 1 1 d . . . . .
F5 F 1.7499(5) -0.1800(2) 1.08390(16) 0.0345(8) Uani 1 1 d . . . . .
F8 F 1.9540(5) -0.5315(2) 1.10520(15) 0.0319(7) Uani 1 1 d . . . . .
N16 N 2.3272(7) -0.7890(4) 1.3918(2) 0.0366(12) Uani 1 1 d . . . . .
F11 F 2.5705(7) -0.6019(3) 1.63993(18) 0.0547(12) Uani 1 1 d . . . . .
F3 F 2.2437(4) -0.1605(2) 1.02269(13) 0.0266(6) Uani 1 1 d . . . . .
F4 F 2.3375(5) -0.4216(2) 1.13377(15) 0.0345(8) Uani 1 1 d . . . . .
F15 F 2.1746(6) -0.6930(3) 1.61226(16) 0.0472(11) Uani 1 1 d . . . . .
F7 F 1.8638(5) -0.2705(2) 0.99427(15) 0.0340(8) Uani 1 1 d . . . . .
F12 F 2.8540(7) -0.8168(3) 1.52213(17) 0.0520(11) Uani 1 1 d . . . . .
F9 F 2.6339(6) -0.7035(3) 1.72926(16) 0.0491(11) Uani 1 1 d . . . . .
F10 F 2.9181(6) -0.9181(3) 1.61146(18) 0.0480(10) Uani 1 1 d . . . . .
F13 F 2.2384(6) -0.7942(3) 1.70217(16) 0.0504(11) Uani 1 1 d . . . . .
F16 F 2.4570(6) -0.9092(3) 1.49504(17) 0.0519(12) Uani 1 1 d . . . . .
F14 F 2.5247(6) -1.0095(3) 1.58508(18) 0.0514(11) Uani 1 1 d . . . . .
N11 N 2.5461(9) -0.4848(4) 1.5327(3) 0.0458(14) Uani 1 1 d . . . . .
N15 N 2.1265(8) -0.5846(4) 1.5013(3) 0.0444(14) Uani 1 1 d . . . . .
C35 C 2.5983(8) -0.5585(5) 1.5317(3) 0.0319(13) Uani 1 1 d . . . . .
C3C C 2.4919(6) -0.7255(4) 1.0439(2) 0.0207(9) Uani 1 1 d . . . . .
N12 N 2.7211(7) -0.6930(4) 1.4191(2) 0.0360(12) Uani 1 1 d . . . . .
C41 C 2.2976(8) -0.8238(4) 1.6515(2) 0.0298(12) Uani 1 1 d . . . . .
C2B C 2.1333(9) -0.2862(5) 0.4502(3) 0.0391(15) Uani 1 1 d . . . . .
H2B H 2.169184 -0.250849 0.421967 0.047 Uiso 1 1 calc R U . . .
C16 C 1.7906(6) -0.3045(4) 1.1452(2) 0.0203(10) Uani 1 1 d . . . . .
C6 C 2.2283(6) -0.2869(4) 1.1742(2) 0.0228(10) Uani 1 1 d . . . . .
C20 C 1.9052(7) -0.4446(4) 1.0996(2) 0.0232(10) Uani 1 1 d . . . . .
C18 C 1.8473(6) -0.3967(4) 1.1458(2) 0.0230(10) Uani 1 1 d . . . . .
C2 C 2.1208(7) -0.1823(4) 1.2794(2) 0.0265(11) Uani 1 1 d . . . . .
C11 C 2.4310(7) -0.4356(4) 1.0277(2) 0.0255(11) Uani 1 1 d . . . . .
C10B C 2.5538(7) -0.4983(4) 0.8693(2) 0.0282(11) Uani 1 1 d . . . . .
H10A H 2.621871 -0.440386 0.877732 0.034 Uiso 1 1 calc R U . . .
H10B H 2.506404 -0.509749 0.905077 0.034 Uiso 1 1 calc R U . . .
C24 C 2.0257(6) -0.5502(4) 0.9957(2) 0.0247(11) Uani 1 1 d . . . . .
C14 C 1.7455(7) -0.2888(4) 1.2518(3) 0.0279(11) Uani 1 1 d . . . . .
C3D C 2.5678(6) -0.8716(3) 1.1780(2) 0.0199(9) Uani 1 1 d . . . . .
C7C C 2.1877(6) -0.6249(3) 1.2967(2) 0.0209(9) Uani 1 1 d . . . . .
H7C H 2.270862 -0.673211 1.308238 0.025 Uiso 1 1 calc R U . . .
C39 C 2.4287(7) -0.9611(4) 1.6980(2) 0.0264(11) Uani 1 1 d . . . . .
C40 C 2.3874(7) -0.9082(4) 1.6491(2) 0.0238(10) Uani 1 1 d . . . . .
C4 C 2.1694(6) -0.1961(4) 1.1740(2) 0.0204(10) Uani 1 1 d . . . . .
C34 C 2.6671(7) -0.6484(4) 1.5262(2) 0.0257(11) Uani 1 1 d . . . . .
C4A C 1.9564(7) -0.1999(4) 0.6237(2) 0.0252(10) Uani 1 1 d . . . . .
C21 C 1.9164(6) -0.4065(4) 1.0442(2) 0.0201(10) Uani 1 1 d . . . . .
C46 C 2.2788(7) -0.7405(4) 1.4990(2) 0.0235(10) Uani 1 1 d . . . . .
C1D C 2.3816(7) -0.8430(4) 1.2606(2) 0.0247(10) Uani 1 1 d . . . . .
H1D H 2.290379 -0.842491 1.282979 0.030 Uiso 1 1 calc R U . . .
C4D C 2.6248(6) -0.9024(4) 1.1252(2) 0.0212(10) Uani 1 1 d . . . . .
C36 C 2.7025(7) -0.6763(4) 1.4679(3) 0.0291(12) Uani 1 1 d . . . . .
C4C C 2.4349(6) -0.6943(3) 1.0970(2) 0.0187(9) Uani 1 1 d . . . . .
C2D C 2.5388(7) -0.7998(4) 1.2821(2) 0.0271(11) Uani 1 1 d . . . . .
H2D H 2.561618 -0.768285 1.320072 0.032 Uiso 1 1 calc R U . . .
C6B C 2.3311(7) -0.4444(4) 0.7004(2) 0.0234(10) Uani 1 1 d . . . . .
C5B C 2.1711(7) -0.4915(4) 0.6924(2) 0.0230(10) Uani 1 1 d . . . . .
C1B C 1.9741(9) -0.3288(4) 0.4410(2) 0.0354(14) Uani 1 1 d . . . . .
H1B H 1.893852 -0.324131 0.406009 0.042 Uiso 1 1 calc R U . . .
C30 C 2.8300(7) -0.8403(4) 1.6199(2) 0.0252(11) Uani 1 1 d . . . . .
C28 C 2.7812(6) -0.8162(4) 1.6765(2) 0.0218(10) Uani 1 1 d . . . . .
C8 C 2.2997(6) -0.2964(3) 1.0726(2) 0.0188(9) Uani 1 1 d . . . . .
C3A C 1.9990(8) -0.2364(4) 0.6792(2) 0.0285(11) Uani 1 1 d . . . . .
C9C C 2.0402(6) -0.6261(4) 1.3351(2) 0.0244(10) Uani 1 1 d . . . . .
H9C1 H 1.967765 -0.682098 1.323151 0.029 Uiso 1 1 calc R U . . .
H9C2 H 2.094302 -0.628148 1.376648 0.029 Uiso 1 1 calc R U . . .
C42 C 2.4352(7) -0.9323(4) 1.5925(3) 0.0287(12) Uani 1 1 d . . . . .
C9B C 2.2216(7) -0.6161(4) 0.8493(2) 0.0304(11) Uani 1 1 d . . . . .
H9B1 H 2.322213 -0.626417 0.879746 0.037 Uiso 1 1 calc R U . . .
H9B2 H 2.149798 -0.570312 0.866756 0.037 Uiso 1 1 calc R U . . .
C3B C 2.1231(7) -0.3709(4) 0.5429(2) 0.0247(10) Uani 1 1 d . . . . .
C5A C 1.7986(7) -0.1579(4) 0.5222(2) 0.0275(11) Uani 1 1 d . . . . .
C6D C 2.8063(6) -0.9395(3) 1.0416(2) 0.0194(9) Uani 1 1 d . . . . .
C1C C 2.6730(7) -0.7581(4) 0.9611(2) 0.0247(11) Uani 1 1 d . . . . .
H1C H 2.763679 -0.759955 0.938445 0.030 Uiso 1 1 calc R U . . .
C17 C 1.7984(7) -0.2669(4) 1.0907(2) 0.0241(11) Uani 1 1 d . . . . .
C10 C 2.3570(6) -0.3462(4) 1.0244(2) 0.0196(9) Uani 1 1 d . . . . .
C31 C 2.6619(8) -0.6780(4) 1.6325(3) 0.0303(12) Uani 1 1 d . . . . .
C45 C 2.3119(6) -0.7957(4) 1.5476(2) 0.0217(10) Uani 1 1 d . . . . .
C37 C 2.3859(7) -0.9352(4) 1.7558(3) 0.0276(11) Uani 1 1 d . . . . .
C48 C 2.3105(7) -0.7700(4) 1.4409(3) 0.0278(12) Uani 1 1 d . . . . .
N8 N 2.0616(7) -0.6264(4) 0.9915(2) 0.0322(11) Uani 1 1 d . . . . .
C22 C 1.9787(6) -0.4549(4) 0.9963(2) 0.0228(10) Uani 1 1 d . . . . .
C6A C 1.9598(7) -0.1140(4) 0.5308(2) 0.0271(11) Uani 1 1 d . . . . .
C2C C 2.5157(7) -0.8000(4) 0.9401(2) 0.0244(10) Uani 1 1 d . . . . .
H2C H 2.491609 -0.832237 0.902320 0.029 Uiso 1 1 calc R U . . .
C7 C 2.2404(6) -0.2046(4) 1.0725(2) 0.0186(9) Uani 1 1 d . . . . .
C26 C 2.9029(7) -0.9564(4) 1.7216(2) 0.0286(12) Uani 1 1 d . . . . .
C19 C 1.8587(6) -0.3145(4) 1.0433(2) 0.0215(10) Uani 1 1 d . . . . .
C5 C 2.1788(6) -0.1579(4) 1.1185(2) 0.0199(10) Uani 1 1 d . . . . .
C9 C 2.2896(7) -0.3344(4) 1.1282(2) 0.0234(10) Uani 1 1 d . . . . .
C8D C 2.9361(6) -1.0247(3) 0.9428(2) 0.0213(9) Uani 1 1 d . . . . .
H8D H 2.954893 -1.085640 0.957665 0.026 Uiso 1 1 calc R U . . .
C5C C 2.4093(6) -0.6079(4) 1.1989(2) 0.0208(10) Uani 1 1 d . . . . .
N6 N 1.7519(7) -0.3088(4) 1.2995(2) 0.0383(12) Uani 1 1 d . . . . .
C9D C 2.6945(7) -1.0809(4) 0.8514(2) 0.0265(11) Uani 1 1 d . . . . .
H9D1 H 2.574923 -1.067209 0.833529 0.032 Uiso 1 1 calc R U . . .
H9D2 H 2.772598 -1.063719 0.824426 0.032 Uiso 1 1 calc R U . . .
C3 C 2.1083(6) -0.1472(4) 1.2224(2) 0.0219(10) Uani 1 1 d . . . . .
C29 C 2.6951(8) -0.7318(4) 1.6787(2) 0.0282(12) Uani 1 1 d . . . . .
C15 C 1.7379(7) -0.2533(4) 1.1944(3) 0.0255(11) Uani 1 1 d . . . . .
C44 C 2.3988(8) -0.8800(4) 1.5456(3) 0.0301(12) Uani 1 1 d . . . . .
C7B C 2.2907(7) -0.5762(4) 0.7967(2) 0.0260(10) Uani 1 1 d . . . . .
H7B H 2.364907 -0.621307 0.778920 0.031 Uiso 1 1 calc R U . . .
C4B C 2.1658(7) -0.4066(4) 0.5981(2) 0.0262(11) Uani 1 1 d . . . . .
C5D C 2.6496(6) -0.9844(3) 1.0222(2) 0.0191(9) Uani 1 1 d . . . . .
C38 C 2.5053(7) -1.0496(4) 1.6942(3) 0.0301(12) Uani 1 1 d . . . . .
N2 N 2.1326(7) -0.2046(4) 1.3269(2) 0.0368(12) Uani 1 1 d . . . . .
C10C C 2.3728(7) -0.5045(4) 1.3693(2) 0.0273(11) Uani 1 1 d . . . . .
H10C H 2.279196 -0.502723 1.393330 0.033 Uiso 1 1 calc R U . . .
H10D H 2.453902 -0.551426 1.383253 0.033 Uiso 1 1 calc R U . . .
C6C C 2.2527(6) -0.6547(4) 1.1807(2) 0.0208(10) Uani 1 1 d . . . . .
C27 C 2.8128(7) -0.8720(4) 1.7246(2) 0.0239(10) Uani 1 1 d . . . . .
N13 N 2.3589(7) -0.9165(4) 1.8039(2) 0.0376(12) Uani 1 1 d . . . . .
C10D C 3.0763(7) -1.0043(4) 0.9032(2) 0.0277(11) Uani 1 1 d . . . . .
H10E H 3.028502 -0.960465 0.875449 0.033 Uiso 1 1 calc R U . . .
H10F H 3.180322 -0.975169 0.928609 0.033 Uiso 1 1 calc R U . . .
C32 C 2.7956(8) -0.7875(5) 1.5727(3) 0.0315(12) Uani 1 1 d . . . . .
C10A C 1.9489(11) 0.0017(6) 0.3731(3) 0.0494(17) Uani 1 1 d . . . . .
H10G H 2.075390 -0.002673 0.373805 0.059 Uiso 1 1 calc R U . . .
H10H H 1.890790 -0.015575 0.332329 0.059 Uiso 1 1 calc R U . . .
C11B C 2.1131(9) -0.7053(5) 0.8333(3) 0.0421(15) Uani 1 1 d . . . . .
H11A H 2.008441 -0.694976 0.805371 0.063 Uiso 1 1 calc R U . . .
H11B H 2.079974 -0.726408 0.868814 0.063 Uiso 1 1 calc R U . . .
H11C H 2.182091 -0.751074 0.815547 0.063 Uiso 1 1 calc R U . . .
C12 C 2.3632(7) -0.3109(4) 0.9683(2) 0.0217(10) Uani 1 1 d . . . . .
C43 C 2.2635(8) -0.7713(4) 1.6046(3) 0.0279(11) Uani 1 1 d . . . . .
C33 C 2.7083(6) -0.7025(4) 1.5757(2) 0.0236(10) Uani 1 1 d . . . . .
C12C C 2.4722(8) -0.4111(5) 1.3797(3) 0.0385(13) Uani 1 1 d . . . . .
H12A H 2.572169 -0.413817 1.359161 0.058 Uiso 1 1 calc R U . . .
H12B H 2.512483 -0.396368 1.421732 0.058 Uiso 1 1 calc R U . . .
H12C H 2.394538 -0.364366 1.364570 0.058 Uiso 1 1 calc R U . . .
C1 C 2.0504(7) -0.0555(4) 1.2223(2) 0.0232(10) Uani 1 1 d . . . . .
C12A C 1.9105(10) 0.1008(6) 0.3892(3) 0.0498(18) Uani 1 1 d . . . . .
H12D H 1.785024 0.107272 0.386574 0.075 Uiso 1 1 calc R U . . .
H12E H 1.953663 0.138906 0.362000 0.075 Uiso 1 1 calc R U . . .
H12F H 1.968383 0.119603 0.429296 0.075 Uiso 1 1 calc R U . . .
C25 C 2.7743(7) -0.8457(4) 1.7829(3) 0.0264(11) Uani 1 1 d . . . . .
C7A C 1.7006(9) -0.0636(6) 0.4219(3) 0.0474(17) Uani 1 1 d . . . . .
H7A H 1.683060 -0.004815 0.444402 0.057 Uiso 1 1 calc R U . . .
C8A C 1.8918(8) -0.0691(5) 0.4131(2) 0.0373(13) Uani 1 1 d . . . . .
H8A H 1.910933 -0.131240 0.395391 0.045 Uiso 1 1 calc R U . . .
C2A C 2.1476(10) -0.2802(4) 0.7802(3) 0.0420(16) Uani 1 1 d . . . . .
H2A H 2.228010 -0.285233 0.815057 0.050 Uiso 1 1 calc R U . . .
C13 C 1.6565(7) -0.1659(4) 1.1908(3) 0.0288(12) Uani 1 1 d . . . . .
C12B C 2.6770(7) -0.5748(4) 0.8565(2) 0.0313(12) Uani 1 1 d . . . . .
H12G H 2.609306 -0.631367 0.843976 0.047 Uiso 1 1 calc R U . . .
H12H H 2.760486 -0.582299 0.891976 0.047 Uiso 1 1 calc R U . . .
H12I H 2.739300 -0.559269 0.825217 0.047 Uiso 1 1 calc R U . . .
C8B C 2.3973(7) -0.4878(4) 0.8180(2) 0.0249(10) Uani 1 1 d . . . . .
H8B H 2.318010 -0.442074 0.832476 0.030 Uiso 1 1 calc R U . . .
C23 C 1.9832(7) -0.4193(4) 0.9405(2) 0.0255(11) Uani 1 1 d . . . . .
C47 C 2.1942(7) -0.6539(4) 1.5025(2) 0.0292(12) Uani 1 1 d . . . . .
C11C C 1.9213(8) -0.5440(5) 1.3306(3) 0.0414(15) Uani 1 1 d . . . . .
H11D H 1.991137 -0.488137 1.343179 0.062 Uiso 1 1 calc R U . . .
H11E H 1.833637 -0.549424 1.355880 0.062 Uiso 1 1 calc R U . . .
H11F H 1.863669 -0.542436 1.289923 0.062 Uiso 1 1 calc R U . . .
C11A C 1.443(2) -0.0219(9) 0.3508(10) 0.244(17) Uani 1 1 d . . . . .
H11G H 1.346202 -0.045575 0.367646 0.366 Uiso 1 1 calc R U . . .
H11H H 1.407106 -0.020213 0.308478 0.366 Uiso 1 1 calc R U . . .
H11I H 1.476034 0.039376 0.368973 0.366 Uiso 1 1 calc R U . . .
C12D C 3.1327(7) -1.0882(4) 0.8678(3) 0.0312(11) Uani 1 1 d . . . . .
H12J H 3.172995 -1.133831 0.894505 0.047 Uiso 1 1 calc R U . . .
H12K H 3.226952 -1.070750 0.847627 0.047 Uiso 1 1 calc R U . . .
H12L H 3.033862 -1.113217 0.838914 0.047 Uiso 1 1 calc R U . . .
C11D C 2.7033(8) -1.1849(5) 0.8551(3) 0.0370(13) Uani 1 1 d . . . . .
H11J H 2.819799 -1.199798 0.873836 0.056 Uiso 1 1 calc R U . . .
H11K H 2.677685 -1.216131 0.815548 0.056 Uiso 1 1 calc R U . . .
H11L H 2.617853 -1.204389 0.878328 0.056 Uiso 1 1 calc R U . . .
C8C C 2.2907(6) -0.5327(4) 1.3036(2) 0.0225(9) Uani 1 1 d . . . . .
H8C H 2.210437 -0.484887 1.289024 0.027 Uiso 1 1 calc R U . . .
C1A C 1.9894(11) -0.3230(5) 0.7707(3) 0.0442(17) Uani 1 1 d . . . . .
H1A H 1.954394 -0.359383 0.798537 0.053 Uiso 1 1 calc R U . . .
C9A C 1.5713(13) -0.0728(10) 0.3604(4) 0.088(4) Uani 1 1 d . . . . .
H9A1 H 1.642695 -0.064898 0.329641 0.106 Uiso 1 1 calc R U . . .
H9A2 H 1.524703 -0.135928 0.353910 0.106 Uiso 1 1 calc R U . . .
C7D C 2.7434(6) -1.0196(3) 0.9101(2) 0.0219(9) Uani 1 1 d . . . . .
H7D H 2.723046 -0.955439 0.901458 0.026 Uiso 1 1 calc R U . . .
N5 N 1.5899(7) -0.0965(4) 1.1921(3) 0.0408(13) Uani 1 1 d . . . . .
N4 N 2.4929(7) -0.5067(4) 1.0266(2) 0.0350(12) Uani 1 1 d . . . . .
N1 N 2.0077(6) 0.0203(4) 1.2271(2) 0.0307(10) Uani 1 1 d . . . . .
N7 N 1.9892(7) -0.3955(4) 0.8939(2) 0.0375(12) Uani 1 1 d . . . . .
N3 N 2.3692(6) -0.2897(4) 0.9212(2) 0.0319(11) Uani 1 1 d . . . . .
N9 N 2.7462(7) -0.8294(4) 1.8307(2) 0.0329(11) Uani 1 1 d . . . . .
N14 N 2.5656(8) -1.1216(4) 1.6931(3) 0.0414(13) Uani 1 1 d . . . . .
N10 N 2.9733(7) -1.0255(4) 1.7222(2) 0.0384(12) Uani 1 1 d . . . . .

loop_
_atom_site_aniso_label
_atom_site_aniso_U_11
_atom_site_aniso_U_22
_atom_site_aniso_U_33
_atom_site_aniso_U_23
_atom_site_aniso_U_13
_atom_site_aniso_U_12
S3C 0.0207(5) 0.0242(6) 0.0184(5) 0.0035(4) 0.0056(4) -0.0030(4)
S3D 0.0208(5) 0.0230(6) 0.0171(5) 0.0035(4) 0.0056(4) -0.0021(4)
S4D 0.0193(5) 0.0253(6) 0.0151(5) 0.0029(4) 0.0019(4) -0.0006(4)
S2D 0.0235(5) 0.0289(7) 0.0171(6) 0.0019(5) 0.0018(4) -0.0002(4)
S2C 0.0224(5) 0.0268(6) 0.0183(6) 0.0039(5) 0.0020(4) 0.0006(4)
S4A 0.0349(6) 0.0274(7) 0.0175(6) 0.0091(5) -0.0019(5) -0.0015(5)
S6C 0.0189(5) 0.0480(8) 0.0176(6) 0.0028(5) 0.0037(4) -0.0053(5)
S3A 0.0276(6) 0.0451(9) 0.0250(6) 0.0106(6) 0.0051(5) 0.0021(5)
S1D 0.0242(5) 0.0240(6) 0.0193(6) 0.0037(5) 0.0074(4) -0.0027(4)
S1C 0.0234(5) 0.0203(6) 0.0214(6) 0.0046(5) 0.0078(4) -0.0004(4)
S4B 0.0273(6) 0.0331(7) 0.0193(6) 0.0130(5) 0.0031(4) 0.0015(5)
S5D 0.0254(6) 0.0317(7) 0.0174(6) -0.0020(5) 0.0064(4) -0.0056(5)
S5C 0.0253(6) 0.0461(9) 0.0219(6) -0.0049(6) 0.0080(5) -0.0113(5)
S4C 0.0188(5) 0.0285(7) 0.0166(5) 0.0051(5) 0.0025(4) -0.0019(4)
S6D 0.0199(5) 0.0295(7) 0.0204(6) -0.0003(5) 0.0054(4) -0.0018(4)
S5B 0.0284(6) 0.0323(7) 0.0252(6) 0.0145(5) -0.0018(5) -0.0058(5)
S6B 0.0285(6) 0.0422(8) 0.0233(6) 0.0171(6) -0.0039(5) -0.0072(5)
S3B 0.0315(6) 0.0274(7) 0.0186(6) 0.0079(5) -0.0040(5) -0.0026(5)
S2B 0.0352(6) 0.0429(8) 0.0251(7) 0.0201(6) 0.0096(5) 0.0127(6)
S2A 0.0509(8) 0.0262(7) 0.0207(6) 0.0047(5) -0.0063(6) 0.0072(6)
S5A 0.0323(7) 0.0584(10) 0.0298(7) 0.0085(7) -0.0079(6) 0.0065(7)
S6A 0.0481(8) 0.0414(9) 0.0254(7) 0.0187(6) -0.0012(6) -0.0017(6)
S1B 0.0454(7) 0.0277(7) 0.0228(6) 0.0051(5) -0.0083(5) 0.0043(6)
S1A 0.0435(7) 0.0439(9) 0.0329(7) 0.0219(6) 0.0181(6) 0.0132(6)
F2 0.0548(19) 0.0294(18) 0.0178(15) 0.0144(13) 0.0111(13) 0.0090(15)
F6 0.055(2) 0.0233(16) 0.0217(15) 0.0134(13) 0.0134(14) 0.0027(14)
F1 0.0448(17) 0.0180(15) 0.0205(15) 0.0078(12) 0.0103(13) 0.0064(12)
F5 0.0513(19) 0.0246(18) 0.0311(18) 0.0152(14) 0.0094(15) 0.0125(15)
F8 0.0537(19) 0.0206(16) 0.0232(16) 0.0109(13) 0.0072(14) 0.0045(14)
N16 0.048(3) 0.040(3) 0.023(3) 0.010(2) 0.008(2) 0.009(2)
F11 0.100(3) 0.044(2) 0.0298(19) 0.0183(17) 0.027(2) 0.041(2)
F3 0.0421(16) 0.0243(16) 0.0166(14) 0.0126(12) 0.0081(12) 0.0044(12)
F4 0.059(2) 0.0237(17) 0.0254(16) 0.0132(13) 0.0135(15) 0.0170(15)
F15 0.085(3) 0.039(2) 0.0223(17) 0.0103(15) 0.0170(18) 0.029(2)
F7 0.0521(19) 0.0307(19) 0.0219(16) 0.0158(14) 0.0062(14) 0.0075(15)
F12 0.091(3) 0.049(2) 0.0248(19) 0.0136(17) 0.0253(19) 0.030(2)
F9 0.087(3) 0.045(2) 0.0219(17) 0.0128(16) 0.0212(18) 0.034(2)
F10 0.080(3) 0.040(2) 0.0308(19) 0.0110(16) 0.0223(19) 0.027(2)
F13 0.090(3) 0.048(2) 0.0203(18) 0.0131(16) 0.0225(19) 0.027(2)
F16 0.088(3) 0.053(3) 0.0263(19) 0.0218(17) 0.0299(19) 0.042(2)
F14 0.088(3) 0.043(2) 0.032(2) 0.0196(17) 0.0215(19) 0.039(2)
N11 0.066(4) 0.042(4) 0.035(3) 0.018(3) 0.016(3) 0.015(3)
N15 0.066(4) 0.041(3) 0.027(3) 0.010(2) 0.004(2) 0.022(3)
C35 0.040(3) 0.035(3) 0.023(3) 0.015(2) 0.006(2) 0.004(2)
C3C 0.020(2) 0.020(2) 0.023(2) 0.0092(19) 0.0024(18) 0.0008(17)
N12 0.051(3) 0.040(3) 0.018(2) 0.009(2) 0.008(2) -0.001(2)
C41 0.044(3) 0.034(3) 0.011(2) 0.008(2) 0.001(2) 0.001(2)
C2B 0.056(4) 0.048(4) 0.022(3) 0.024(3) 0.015(2) 0.026(3)
C16 0.020(2) 0.022(3) 0.019(2) 0.007(2) 0.0018(17) -0.0024(17)
C6 0.025(2) 0.028(3) 0.017(2) 0.012(2) 0.0012(18) -0.0017(19)
C20 0.028(2) 0.019(3) 0.023(3) 0.010(2) 0.0014(19) 0.0016(18)
C18 0.023(2) 0.024(3) 0.021(2) 0.012(2) -0.0012(18) -0.0056(19)
C2 0.034(3) 0.027(3) 0.019(3) 0.002(2) 0.006(2) -0.001(2)
C11 0.025(2) 0.033(3) 0.018(2) 0.006(2) 0.0023(19) 0.004(2)
C10B 0.036(3) 0.024(3) 0.022(3) 0.003(2) -0.002(2) -0.003(2)
C24 0.025(2) 0.033(3) 0.017(2) 0.008(2) 0.0008(18) 0.000(2)
C14 0.029(3) 0.030(3) 0.027(3) 0.006(2) 0.010(2) -0.001(2)
C3D 0.023(2) 0.021(2) 0.016(2) 0.0053(18) 0.0016(17) -0.0001(18)
C7C 0.020(2) 0.027(3) 0.017(2) 0.0061(18) 0.0026(17) -0.0006(18)
C39 0.028(2) 0.028(3) 0.022(3) 0.010(2) -0.0020(19) -0.003(2)
C40 0.025(2) 0.025(3) 0.021(2) 0.004(2) 0.0013(19) -0.0047(19)
C4 0.020(2) 0.025(3) 0.016(2) 0.005(2) 0.0009(17) -0.0022(18)
C34 0.030(2) 0.026(3) 0.022(3) 0.011(2) 0.004(2) -0.001(2)
C4A 0.032(2) 0.026(3) 0.018(2) 0.005(2) 0.0031(19) 0.003(2)
C21 0.023(2) 0.017(3) 0.019(2) 0.0070(19) -0.0023(18) -0.0045(18)
C46 0.029(2) 0.022(3) 0.018(2) 0.0054(19) -0.0007(18) 0.0035(19)
C1D 0.034(3) 0.022(3) 0.018(2) 0.001(2) 0.008(2) -0.003(2)
C4D 0.022(2) 0.025(3) 0.018(2) 0.0100(19) 0.0021(17) 0.0028(18)
C36 0.035(3) 0.027(3) 0.027(3) 0.012(2) 0.003(2) 0.000(2)
C4C 0.020(2) 0.021(2) 0.016(2) 0.0058(18) 0.0011(16) -0.0013(17)
C2D 0.034(3) 0.031(3) 0.017(2) 0.005(2) 0.007(2) 0.004(2)
C6B 0.031(2) 0.022(3) 0.017(2) 0.0080(19) 0.0019(18) 0.0015(19)
C5B 0.031(2) 0.020(3) 0.017(2) 0.0025(18) -0.0004(18) 0.0011(19)
C1B 0.057(4) 0.032(3) 0.017(2) 0.007(2) 0.002(2) 0.019(3)
C30 0.036(3) 0.018(3) 0.022(3) 0.003(2) 0.006(2) 0.007(2)
C28 0.022(2) 0.024(3) 0.020(2) 0.004(2) 0.0034(18) -0.0016(18)
C8 0.023(2) 0.019(3) 0.015(2) 0.0079(19) 0.0023(17) 0.0008(18)
C3A 0.045(3) 0.026(3) 0.016(2) 0.006(2) 0.007(2) 0.009(2)
C9C 0.024(2) 0.034(3) 0.015(2) 0.0069(19) 0.0019(18) -0.003(2)
C42 0.034(3) 0.029(3) 0.026(3) 0.010(2) 0.007(2) 0.011(2)
C9B 0.035(3) 0.032(3) 0.025(3) 0.009(2) 0.004(2) 0.000(2)
C3B 0.036(3) 0.022(3) 0.015(2) 0.0008(19) 0.0015(19) 0.007(2)
C5A 0.032(2) 0.032(3) 0.018(2) 0.004(2) 0.0027(19) 0.008(2)
C6D 0.019(2) 0.023(3) 0.017(2) 0.0061(18) 0.0042(17) 0.0031(18)
C1C 0.031(2) 0.026(3) 0.020(2) 0.011(2) 0.009(2) 0.005(2)
C17 0.027(2) 0.021(3) 0.025(3) 0.012(2) 0.0006(19) 0.0027(19)
C10 0.022(2) 0.017(2) 0.020(2) 0.0055(19) 0.0021(17) -0.0011(17)
C31 0.036(3) 0.031(3) 0.027(3) 0.011(2) 0.010(2) 0.014(2)
C45 0.027(2) 0.022(3) 0.015(2) 0.0031(19) -0.0005(18) -0.0012(19)
C37 0.037(3) 0.021(3) 0.024(3) 0.007(2) 0.000(2) -0.006(2)
C48 0.031(3) 0.030(3) 0.024(3) 0.010(2) 0.004(2) 0.008(2)
N8 0.042(3) 0.032(3) 0.025(2) 0.008(2) 0.0075(19) 0.007(2)
C22 0.024(2) 0.022(3) 0.021(3) 0.007(2) -0.0018(18) -0.0014(19)
C6A 0.038(3) 0.025(3) 0.018(2) 0.010(2) 0.001(2) 0.008(2)
C2C 0.033(2) 0.026(3) 0.016(2) 0.0070(19) 0.0052(19) 0.007(2)
C7 0.023(2) 0.019(2) 0.015(2) 0.0096(19) 0.0016(17) -0.0004(17)
C26 0.034(3) 0.036(3) 0.016(2) 0.009(2) -0.001(2) 0.001(2)
C19 0.026(2) 0.024(3) 0.016(2) 0.015(2) 0.0016(18) -0.0008(19)
C5 0.024(2) 0.017(2) 0.018(2) 0.0084(19) 0.0002(18) -0.0014(17)
C9 0.030(2) 0.021(3) 0.020(2) 0.012(2) 0.0008(19) 0.0026(19)
C8D 0.024(2) 0.022(2) 0.017(2) 0.0008(18) 0.0020(18) 0.0022(18)
C5C 0.022(2) 0.025(3) 0.016(2) 0.0056(19) 0.0039(17) -0.0012(18)
N6 0.053(3) 0.039(3) 0.029(3) 0.017(2) 0.015(2) 0.002(2)
C9D 0.027(2) 0.034(3) 0.018(2) 0.003(2) 0.0025(19) 0.001(2)
C3 0.028(2) 0.021(3) 0.015(2) 0.0042(19) -0.0015(18) -0.0024(19)
C29 0.039(3) 0.033(3) 0.014(2) 0.006(2) 0.005(2) 0.008(2)
C15 0.024(2) 0.028(3) 0.025(3) 0.014(2) 0.0027(19) 0.0022(19)
C44 0.038(3) 0.035(3) 0.020(3) 0.007(2) 0.010(2) 0.010(2)
C7B 0.030(2) 0.025(3) 0.022(2) 0.0079(19) -0.0004(19) 0.0022(19)
C4B 0.033(2) 0.026(3) 0.021(2) 0.007(2) 0.005(2) 0.006(2)
C5D 0.022(2) 0.021(2) 0.014(2) 0.0026(17) 0.0024(17) -0.0016(18)
C38 0.037(3) 0.033(3) 0.022(3) 0.011(2) 0.002(2) -0.001(2)
N2 0.052(3) 0.038(3) 0.022(2) 0.009(2) 0.007(2) 0.004(2)
C10C 0.030(2) 0.035(3) 0.016(2) 0.003(2) 0.0053(19) -0.005(2)
C6C 0.023(2) 0.025(3) 0.015(2) 0.0039(19) 0.0019(17) -0.0008(18)
C27 0.025(2) 0.028(3) 0.017(2) 0.003(2) -0.0015(18) 0.0027(19)
N13 0.050(3) 0.038(3) 0.024(3) 0.007(2) 0.003(2) 0.001(2)
C10D 0.026(2) 0.032(3) 0.026(3) 0.003(2) 0.006(2) 0.000(2)
C32 0.039(3) 0.036(3) 0.023(3) 0.007(2) 0.011(2) 0.005(2)
C10A 0.071(5) 0.059(5) 0.021(3) 0.017(3) 0.010(3) 0.015(4)
C11B 0.051(4) 0.042(4) 0.033(3) 0.016(3) 0.002(3) -0.010(3)
C12 0.029(2) 0.020(3) 0.017(2) 0.0022(19) 0.0037(18) 0.0019(19)
C43 0.042(3) 0.022(3) 0.021(3) 0.004(2) 0.005(2) 0.006(2)
C33 0.025(2) 0.027(3) 0.020(2) 0.010(2) 0.0032(19) 0.0008(19)
C12C 0.045(3) 0.037(3) 0.034(3) -0.004(2) 0.013(3) -0.011(3)
C1 0.025(2) 0.029(3) 0.016(2) 0.006(2) 0.0054(18) -0.001(2)
C12A 0.059(4) 0.058(5) 0.035(4) 0.027(3) 0.004(3) 0.009(3)
C25 0.030(2) 0.026(3) 0.023(3) 0.011(2) 0.001(2) 0.002(2)
C7A 0.053(4) 0.060(4) 0.027(3) 0.015(3) -0.008(3) 0.026(3)
C8A 0.051(3) 0.040(3) 0.021(2) 0.010(2) 0.003(2) 0.015(3)
C2A 0.074(5) 0.030(3) 0.019(3) 0.005(2) -0.004(3) 0.019(3)
C13 0.027(2) 0.031(3) 0.032(3) 0.013(2) 0.009(2) 0.003(2)
C12B 0.035(3) 0.033(3) 0.024(3) 0.011(2) -0.005(2) 0.000(2)
C8B 0.027(2) 0.028(3) 0.021(2) 0.008(2) 0.0024(19) 0.0005(19)
C23 0.034(3) 0.023(3) 0.019(3) 0.005(2) 0.002(2) -0.003(2)
C47 0.035(3) 0.034(3) 0.019(3) 0.007(2) 0.002(2) 0.007(2)
C11C 0.031(3) 0.067(4) 0.033(3) 0.020(3) 0.015(2) 0.018(3)
C11A 0.205(17) 0.057(8) 0.36(3) -0.056(12) -0.23(2) 0.052(9)
C12D 0.033(3) 0.032(3) 0.029(3) 0.000(2) 0.008(2) 0.005(2)
C11D 0.040(3) 0.042(4) 0.030(3) -0.004(2) 0.014(2) -0.008(3)
C8C 0.023(2) 0.027(3) 0.018(2) 0.0043(18) 0.0040(17) 0.0016(18)
C1A 0.076(5) 0.044(4) 0.019(3) 0.018(3) 0.019(3) 0.025(3)
C9A 0.067(6) 0.146(11) 0.049(5) 0.039(6) -0.017(4) 0.026(6)
C7D 0.023(2) 0.025(3) 0.019(2) 0.0081(18) 0.0048(18) 0.0031(18)
N5 0.041(3) 0.038(3) 0.047(3) 0.016(3) 0.011(2) 0.014(2)
N4 0.046(3) 0.032(3) 0.032(3) 0.015(2) 0.014(2) 0.013(2)
N1 0.038(2) 0.032(3) 0.025(2) 0.010(2) 0.0119(19) 0.005(2)
N7 0.047(3) 0.043(3) 0.023(3) 0.012(2) 0.005(2) -0.006(2)
N3 0.036(2) 0.035(3) 0.028(3) 0.010(2) 0.0103(19) 0.002(2)
N9 0.044(3) 0.033(3) 0.024(2) 0.011(2) 0.008(2) 0.003(2)
N14 0.055(3) 0.034(3) 0.039(3) 0.016(2) 0.010(2) 0.010(2)
N10 0.050(3) 0.038(3) 0.027(3) 0.010(2) 0.001(2) 0.016(2)

loop_
_atom_type_symbol
_atom_type_description
_atom_type_scat_dispersion_real
_atom_type_scat_dispersion_imag
_atom_type_scat_source
C C 0.0181 0.0091 'International Tables Vol C Tables 4.2.6.8 and 6.1.1.4'
H H 0.0000 0.0000 'International Tables Vol C Tables 4.2.6.8 and 6.1.1.4'
N N 0.0311 0.0180 'International Tables Vol C Tables 4.2.6.8 and 6.1.1.4'
F F 0.0727 0.0534 'International Tables Vol C Tables 4.2.6.8 and 6.1.1.4'
S S 0.3331 0.5567 'International Tables Vol C Tables 4.2.6.8 and 6.1.1.4'

loop_
_geom_angle_atom_site_label_1
_geom_angle_atom_site_label_2
_geom_angle_atom_site_label_3
_geom_angle
_geom_angle_site_symmetry_1
_geom_angle_site_symmetry_3
_geom_angle_publ_flag
C4C S3C C5C 96.1(2) . . ?
C4D S3D C5D 95.7(2) . . ?
C4D S4D C6D 95.5(2) . . ?
C3D S2D C2D 95.8(3) . . ?
C3C S2C C2C 95.6(3) . . ?
C4A S4A C6A 95.4(3) . . ?
C6C S6C C7C 101.1(2) . . ?
C4A S3A C5A 95.9(3) . . ?
C1D S1D C3D 95.4(3) . . ?
C3C S1C C1C 95.2(3) . . ?
C4B S4B C6B 96.1(3) . . ?
C5D S5D C7D 101.8(2) . . ?
C5C S5C C8C 104.8(2) . . ?
C4C S4C C6C 95.9(2) . . ?
C6D S6D C8D 103.7(2) . . ?
C5B S5B C7B 102.4(2) . . ?
C6B S6B C8B 102.9(2) . . ?
C4B S3B C5B 95.9(3) . . ?
C3B S2B C2B 95.6(3) . . ?
C3A S2A C2A 94.9(3) . . ?
C5A S5A C7A 102.0(3) . . ?
C6A S6A C8A 102.3(3) . . ?
C1B S1B C3B 95.4(3) . . ?
C1A S1A C3A 95.2(3) . . ?
N11 C35 C34 175.5(6) . . ?
C4C C3C S1C 121.8(4) . . ?
C4C C3C S2C 123.0(4) . . ?
S1C C3C S2C 115.2(3) . . ?
F13 C41 C43 117.4(5) . . ?
F13 C41 C40 119.0(5) . . ?
C43 C41 C40 123.6(5) . . ?
C1B C2B S2B 116.7(4) . . ?
C15 C16 C17 122.6(5) . . ?
C15 C16 C18 124.3(5) . . ?
C17 C16 C18 113.1(5) . . ?
C9 C6 F2 116.7(5) . . ?
C9 C6 C4 125.0(5) . . ?
F2 C6 C4 118.3(5) . . ?
F8 C20 C18 118.9(4) . . ?
F8 C20 C21 118.1(5) . . ?
C18 C20 C21 123.0(5) . . ?
F6 C18 C20 117.3(5) . . ?
F6 C18 C16 118.4(5) . . ?
C20 C18 C16 124.4(5) . . ?
N2 C2 C3 175.5(7) . . ?
N4 C11 C10 175.3(6) . . ?
C12B C10B C8B 114.5(5) . . ?
N8 C24 C22 175.9(6) . . ?
N6 C14 C15 173.8(7) . . ?
C4D C3D S2D 124.1(4) . . ?
C4D C3D S1D 120.8(4) . . ?
S2D C3D S1D 115.1(3) . . ?
C8C C7C C9C 113.5(4) . . ?
C8C C7C S6C 112.4(3) . . ?
C9C C7C S6C 105.1(3) . . ?
C40 C39 C38 123.8(5) . . ?
C40 C39 C37 123.5(5) . . ?
C38 C39 C37 112.6(5) . . ?
C39 C40 C42 123.4(5) . . ?
C39 C40 C41 123.9(5) . . ?
C42 C40 C41 112.6(5) . . ?
C6 C4 C3 124.3(4) . . ?
C6 C4 C5 112.3(5) . . ?
C3 C4 C5 123.4(5) . . ?
C35 C34 C36 113.6(5) . . ?
C35 C34 C33 122.8(5) . . ?
C36 C34 C33 123.4(5) . . ?
C3A C4A S4A 122.2(4) . . ?
C3A C4A S3A 121.8(4) . . ?
S4A C4A S3A 116.0(3) . . ?
C22 C21 C19 123.5(5) . . ?
C22 C21 C20 123.6(5) . . ?
C19 C21 C20 112.9(5) . . ?
C48 C46 C45 123.1(5) . . ?
C48 C46 C47 113.6(5) . . ?
C45 C46 C47 123.0(5) . . ?
C2D C1D S1D 116.9(4) . . ?
C3D C4D S4D 122.6(4) . . ?
C3D C4D S3D 121.9(4) . . ?
S4D C4D S3D 115.5(3) . . ?
N12 C36 C34 174.1(6) . . ?
C3C C4C S3C 121.9(4) . . ?
C3C C4C S4C 123.2(4) . . ?
S3C C4C S4C 114.9(3) . . ?
C1D C2D S2D 116.8(4) . . ?
C5B C6B S6B 128.6(4) . . ?
C5B C6B S4B 116.1(4) . . ?
S6B C6B S4B 115.3(3) . . ?
C6B C5B S3B 116.4(4) . . ?
C6B C5B S5B 127.8(4) . . ?
S3B C5B S5B 115.7(3) . . ?
C2B C1B S1B 117.4(4) . . ?
F10 C30 C32 117.0(5) . . ?
F10 C30 C28 119.3(5) . . ?
C32 C30 C28 123.7(5) . . ?
C29 C28 C27 124.1(5) . . ?
C29 C28 C30 112.4(5) . . ?
C27 C28 C30 123.5(5) . . ?
C10 C8 C7 124.8(4) . . ?
C10 C8 C9 123.1(5) . . ?
C7 C8 C9 112.0(4) . . ?
C4A C3A S2A 122.9(4) . . ?
C4A C3A S1A 121.6(4) . . ?
S2A C3A S1A 115.5(3) . . ?
C11C C9C C7C 114.4(4) . . ?
F14 C42 C44 118.2(5) . . ?
F14 C42 C40 118.4(5) . . ?
C44 C42 C40 123.4(5) . . ?
C11B C9B C7B 115.1(5) . . ?
C4B C3B S2B 121.5(4) . . ?
C4B C3B S1B 123.6(4) . . ?
S2B C3B S1B 114.9(3) . . ?
C6A C5A S3A 116.3(4) . . ?
C6A C5A S5A 128.0(4) . . ?
S3A C5A S5A 115.7(3) . . ?
C5D C6D S4D 117.1(4) . . ?
C5D C6D S6D 127.9(4) . . ?
S4D C6D S6D 115.0(3) . . ?
C2C C1C S1C 117.5(4) . . ?
F5 C17 C19 117.0(4) . . ?
F5 C17 C16 119.7(5) . . ?
C19 C17 C16 123.3(5) . . ?
C8 C10 C12 124.1(5) . . ?
C8 C10 C11 123.4(5) . . ?
C12 C10 C11 112.2(5) . . ?
F11 C31 C29 118.2(5) . . ?
F11 C31 C33 118.5(5) . . ?
C29 C31 C33 123.1(5) . . ?
C44 C45 C46 124.0(5) . . ?
C44 C45 C43 112.2(5) . . ?
C46 C45 C43 123.8(5) . . ?
N13 C37 C39 176.5(6) . . ?
N16 C48 C46 174.7(6) . . ?
C21 C22 C23 124.0(5) . . ?
C21 C22 C24 123.5(5) . . ?
C23 C22 C24 112.2(5) . . ?
C5A C6A S6A 128.5(4) . . ?
C5A C6A S4A 116.4(4) . . ?
S6A C6A S4A 115.1(3) . . ?
C1C C2C S2C 116.4(4) . . ?
C5 C7 F3 117.4(4) . . ?
C5 C7 C8 124.5(4) . . ?
F3 C7 C8 118.0(4) . . ?
N10 C26 C27 176.1(6) . . ?
F7 C19 C17 117.8(5) . . ?
F7 C19 C21 118.9(5) . . ?
C17 C19 C21 123.3(4) . . ?
F1 C5 C7 118.5(4) . . ?
F1 C5 C4 118.3(5) . . ?
C7 C5 C4 123.2(5) . . ?
F4 C9 C6 118.9(4) . . ?
F4 C9 C8 118.1(5) . . ?
C6 C9 C8 122.9(5) . . ?
C7D C8D C10D 113.2(4) . . ?
C7D C8D S6D 111.6(3) . . ?
C10D C8D S6D 102.4(3) . . ?
C6C C5C S5C 129.4(4) . . ?
C6C C5C S3C 116.2(4) . . ?
S5C C5C S3C 114.3(3) . . ?
C11D C9D C7D 116.8(4) . . ?
C4 C3 C1 124.3(5) . . ?
C4 C3 C2 122.2(5) . . ?
C1 C3 C2 113.1(5) . . ?
F9 C29 C31 117.1(5) . . ?
F9 C29 C28 118.2(5) . . ?
C31 C29 C28 124.7(5) . . ?
C16 C15 C13 123.7(5) . . ?
C16 C15 C14 122.6(5) . . ?
C13 C15 C14 113.5(5) . . ?
F16 C44 C42 117.4(5) . . ?
F16 C44 C45 118.1(5) . . ?
C42 C44 C45 124.5(5) . . ?
C8B C7B C9B 110.3(4) . . ?
C8B C7B S5B 112.8(3) . . ?
C9B C7B S5B 104.9(4) . . ?
C3B C4B S3B 123.9(4) . . ?
C3B C4B S4B 120.7(4) . . ?
S3B C4B S4B 115.4(3) . . ?
C6D C5D S5D 128.9(4) . . ?
C6D C5D S3D 116.1(4) . . ?
S5D C5D S3D 115.0(3) . . ?
N14 C38 C39 177.5(6) . . ?
C12C C10C C8C 114.3(5) . . ?
C5C C6C S4C 116.7(4) . . ?
C5C C6C S6C 126.4(4) . . ?
S4C C6C S6C 116.9(3) . . ?
C28 C27 C26 123.1(5) . . ?
C28 C27 C25 123.9(5) . . ?
C26 C27 C25 112.7(5) . . ?
C12D C10D C8D 114.6(5) . . ?
F12 C32 C30 117.7(5) . . ?
F12 C32 C33 119.1(5) . . ?
C30 C32 C33 123.2(5) . . ?
C12A C10A C8A 116.5(6) . . ?
N3 C12 C10 174.5(6) . . ?
F15 C43 C41 117.9(5) . . ?
F15 C43 C45 118.5(5) . . ?
C41 C43 C45 123.6(5) . . ?
C31 C33 C32 113.0(5) . . ?
C31 C33 C34 123.4(5) . . ?
C32 C33 C34 123.6(5) . . ?
N1 C1 C3 174.6(6) . . ?
N9 C25 C27 176.1(6) . . ?
C8A C7A C9A 111.3(6) . . ?
C8A C7A S5A 112.4(4) . . ?
C9A C7A S5A 103.8(7) . . ?
C7A C8A C10A 114.4(5) . . ?
C7A C8A S6A 112.7(4) . . ?
C10A C8A S6A 103.5(5) . . ?
C1A C2A S2A 117.3(5) . . ?
N5 C13 C15 175.1(6) . . ?
C7B C8B C10B 113.8(4) . . ?
C7B C8B S6B 114.5(4) . . ?
C10B C8B S6B 103.8(3) . . ?
N7 C23 C22 176.0(7) . . ?
N15 C47 C46 175.3(6) . . ?
C7C C8C C10C 111.6(4) . . ?
C7C C8C S5C 113.1(3) . . ?
C10C C8C S5C 104.6(3) . . ?
C2A C1A S1A 117.0(5) . . ?
C11A C9A C7A 121.4(13) . . ?
C9D C7D C8D 116.1(4) . . ?
C9D C7D S5D 104.5(3) . . ?
C8D C7D S5D 112.2(3) . . ?

loop_
_geom_bond_atom_site_label_1
_geom_bond_atom_site_label_2
_geom_bond_distance
_geom_bond_site_symmetry_2
_geom_bond_publ_flag
S3C C4C 1.721(5) . ?
S3C C5C 1.744(5) . ?
S3D C4D 1.719(5) . ?
S3D C5D 1.748(5) . ?
S4D C4D 1.719(5) . ?
S4D C6D 1.740(5) . ?
S2D C3D 1.713(5) . ?
S2D C2D 1.723(5) . ?
S2C C3C 1.717(5) . ?
S2C C2C 1.724(5) . ?
S4A C4A 1.709(5) . ?
S4A C6A 1.744(5) . ?
S6C C6C 1.741(5) . ?
S6C C7C 1.840(5) . ?
S3A C4A 1.709(5) . ?
S3A C5A 1.732(6) . ?
S1D C1D 1.725(5) . ?
S1D C3D 1.726(5) . ?
S1C C3C 1.716(5) . ?
S1C C1C 1.720(6) . ?
S4B C4B 1.720(6) . ?
S4B C6B 1.731(5) . ?
S5D C5D 1.732(5) . ?
S5D C7D 1.840(5) . ?
S5C C5C 1.732(5) . ?
S5C C8C 1.839(5) . ?
S4C C4C 1.727(5) . ?
S4C C6C 1.740(5) . ?
S6D C6D 1.741(5) . ?
S6D C8D 1.825(5) . ?
S5B C5B 1.742(5) . ?
S5B C7B 1.848(5) . ?
S6B C6B 1.729(5) . ?
S6B C8B 1.815(5) . ?
S3B C4B 1.715(6) . ?
S3B C5B 1.737(5) . ?
S2B C3B 1.716(6) . ?
S2B C2B 1.722(6) . ?
S2A C3A 1.705(6) . ?
S2A C2A 1.728(7) . ?
S5A C5A 1.734(5) . ?
S5A C7A 1.831(8) . ?
S6A C6A 1.740(6) . ?
S6A C8A 1.829(6) . ?
S1B C1B 1.714(6) . ?
S1B C3B 1.720(5) . ?
S1A C1A 1.713(7) . ?
S1A C3A 1.722(6) . ?
F2 C6 1.356(6) . ?
F6 C18 1.345(6) . ?
F1 C5 1.343(6) . ?
F5 C17 1.339(6) . ?
F8 C20 1.336(6) . ?
N16 C48 1.155(8) . ?
F11 C31 1.334(7) . ?
F3 C7 1.354(5) . ?
F4 C9 1.337(6) . ?
F15 C43 1.349(7) . ?
F7 C19 1.339(6) . ?
F12 C32 1.340(7) . ?
F9 C29 1.346(7) . ?
F10 C30 1.343(7) . ?
F13 C41 1.347(7) . ?
F16 C44 1.340(6) . ?
F14 C42 1.338(7) . ?
N11 C35 1.151(9) . ?
N15 C47 1.143(8) . ?
C35 C34 1.421(8) . ?
C3C C4C 1.392(7) . ?
N12 C36 1.150(8) . ?
C41 C43 1.360(8) . ?
C41 C40 1.420(8) . ?
C2B C1B 1.334(10) . ?
C16 C15 1.408(8) . ?
C16 C17 1.410(7) . ?
C16 C18 1.416(8) . ?
C6 C9 1.355(8) . ?
C6 C4 1.403(8) . ?
C20 C18 1.350(8) . ?
C20 C21 1.435(7) . ?
C2 N2 1.145(8) . ?
C2 C3 1.425(7) . ?
C11 N4 1.145(8) . ?
C11 C10 1.432(7) . ?
C10B C12B 1.512(8) . ?
C10B C8B 1.548(7) . ?
C24 N8 1.146(8) . ?
C24 C22 1.438(8) . ?
C14 N6 1.144(8) . ?
C14 C15 1.440(8) . ?
C3D C4D 1.387(7) . ?
C7C C8C 1.526(7) . ?
C7C C9C 1.540(6) . ?
C39 C40 1.404(7) . ?
C39 C38 1.426(8) . ?
C39 C37 1.429(8) . ?
C40 C42 1.413(8) . ?
C4 C3 1.409(7) . ?
C4 C5 1.436(7) . ?
C34 C36 1.423(8) . ?
C34 C33 1.426(7) . ?
C4A C3A 1.404(7) . ?
C21 C22 1.400(8) . ?
C21 C19 1.418(7) . ?
C46 C48 1.414(8) . ?
C46 C45 1.416(7) . ?
C46 C47 1.429(8) . ?
C1D C2D 1.344(8) . ?
C6B C5B 1.370(7) . ?
C30 C32 1.369(8) . ?
C30 C28 1.415(7) . ?
C28 C29 1.404(8) . ?
C28 C27 1.412(7) . ?
C8 C10 1.398(7) . ?
C8 C7 1.418(7) . ?
C8 C9 1.438(6) . ?
C9C C11C 1.515(8) . ?
C42 C44 1.360(8) . ?
C9B C11B 1.512(9) . ?
C9B C7B 1.540(7) . ?
C3B C4B 1.394(7) . ?
C5A C6A 1.357(8) . ?
C6D C5D 1.344(7) . ?
C1C C2C 1.336(8) . ?
C17 C19 1.378(8) . ?
C10 C12 1.425(7) . ?
C31 C29 1.360(8) . ?
C31 C33 1.414(8) . ?
C45 C44 1.407(8) . ?
C45 C43 1.424(7) . ?
C37 N13 1.157(8) . ?
C22 C23 1.419(7) . ?
C7 C5 1.352(7) . ?
C26 N10 1.150(8) . ?
C26 C27 1.421(8) . ?
C8D C7D 1.546(6) . ?
C8D C10D 1.554(7) . ?
C5C C6C 1.352(7) . ?
C9D C11D 1.526(9) . ?
C9D C7D 1.526(7) . ?
C3 C1 1.413(8) . ?
C15 C13 1.428(8) . ?
C7B C8B 1.510(8) . ?
C38 N14 1.151(9) . ?
C10C C12C 1.526(8) . ?
C10C C8C 1.540(7) . ?
C27 C25 1.426(8) . ?
C10D C12D 1.510(7) . ?
C32 C33 1.418(8) . ?
C10A C12A 1.501(11) . ?
C10A C8A 1.537(9) . ?
C12 N3 1.149(7) . ?
C1 N1 1.156(8) . ?
C25 N9 1.150(8) . ?
C7A C8A 1.513(9) . ?
C7A C9A 1.568(10) . ?
C2A C1A 1.329(11) . ?
C13 N5 1.139(8) . ?
C23 N7 1.152(8) . ?
C11A C9A 1.244(16) . ?
